data_1508319
loop_
_publ_author_name
'Rivera-Fuentes, Pablo'
'Rekowski, Margarete von Wantoch'
'Schweizer, W. Bernd'
'Gisselbrecht, Jean-Paul'
'Boudon, Corinne'
'Diederich, Fran\,cois'

_publ_section_title
;
 Cascade Carbopalladation Reaction between Alkynes and gem-Dibromoolefins:
 Facile Access to Monoannelated Pentalenes.
;
_journal_issue 16
_journal_name_full 'Organic letters'
_journal_page_first 4066
_journal_page_last 4069
_journal_paper_doi 10.1021/ol301670d
_journal_volume 14
_journal_year 2012
_chemical_formula_moiety 'C36 H26'
_chemical_formula_sum 'C36 H26'
_chemical_formula_weight 458.57
_space_group_IT_number 14
_symmetry_cell_setting monoclinic
_symmetry_space_group_name_Hall '-P 2yn'
_symmetry_space_group_name_H-M 'P 1 21/n 1'
_atom_sites_solution_hydrogens geom
_atom_sites_solution_primary direct
_atom_sites_solution_secondary difmap
_audit_creation_method SHELXL-97
_cell_angle_alpha 90.00
_cell_angle_beta 115.2010(10)
_cell_angle_gamma 90.00
_cell_formula_units_Z 4
_cell_length_a 10.6839(3)
_cell_length_b 23.5559(7)
_cell_length_c 10.7016(3)
_cell_measurement_reflns_used 6134
_cell_measurement_temperature 100(2)
_cell_measurement_theta_max 27.34
_cell_measurement_theta_min 2.27
_cell_volume 2436.91(12)
_computing_cell_refinement 'Bruker SAINT'
_computing_data_collection 'Bruker APEX2'
_computing_data_reduction 'Bruker SAINT'
_computing_molecular_graphics 'Platon, Ortep'
_computing_publication_material 'Bruker SHELXTL'
_computing_structure_refinement 'OLEX2 (Dolomanov, 2009), SHELXL-97 (Sheldrick, 2008)'
_computing_structure_solution 'SHELXS-97 (Sheldrick, 2008)'
_diffrn_ambient_temperature 100(2)
_diffrn_measured_fraction_theta_full 0.979
_diffrn_measured_fraction_theta_max 0.979
_diffrn_measurement_device_type 'Bruker APEX-II CCD'
_diffrn_measurement_method '\f and \w scans'
_diffrn_radiation_monochromator graphite
_diffrn_radiation_source 'fine-focus sealed tube'
_diffrn_radiation_type MoK\a
_diffrn_radiation_wavelength 0.71073
_diffrn_reflns_av_R_equivalents 0.0182
_diffrn_reflns_av_sigmaI/netI 0.0245
_diffrn_reflns_limit_h_max 13
_diffrn_reflns_limit_h_min -13
_diffrn_reflns_limit_k_max 30
_diffrn_reflns_limit_k_min -30
_diffrn_reflns_limit_l_max 13
_diffrn_reflns_limit_l_min -8
_diffrn_reflns_number 15128
_diffrn_reflns_theta_full 27.51
_diffrn_reflns_theta_max 27.51
_diffrn_reflns_theta_min 1.73
_exptl_absorpt_coefficient_mu 0.071
_exptl_absorpt_correction_T_max 0.9930
_exptl_absorpt_correction_T_min 0.9860
_exptl_absorpt_correction_type multi-scan
_exptl_absorpt_process_details SADABS
_exptl_crystal_colour black
_exptl_crystal_density_diffrn 1.250
_exptl_crystal_density_method 'not measured'
_exptl_crystal_F_000 968
_exptl_crystal_size_max 0.20
_exptl_crystal_size_mid 0.20
_exptl_crystal_size_min 0.10
_refine_diff_density_max 0.268
_refine_diff_density_min -0.202
_refine_diff_density_rms 0.038
_refine_ls_extinction_method none
_refine_ls_goodness_of_fit_ref 1.364
_refine_ls_hydrogen_treatment refall
_refine_ls_matrix_type full
_refine_ls_number_parameters 429
_refine_ls_number_reflns 5478
_refine_ls_number_restraints 0
_refine_ls_restrained_S_all 1.364
_refine_ls_R_factor_all 0.0529
_refine_ls_R_factor_gt 0.0394
_refine_ls_shift/su_max 0.001
_refine_ls_shift/su_mean 0.000
_refine_ls_structure_factor_coef Fsqd
_refine_ls_weighting_details 'calc w=1/[\s^2^(Fo^2^)+(0.0500P)^2^+0.0000P] where P=(Fo^2^+2Fc^2^)/3'
_refine_ls_weighting_scheme calc
_refine_ls_wR_factor_gt 0.1010
_refine_ls_wR_factor_ref 0.1059
_reflns_number_gt 4386
_reflns_number_total 5478
_reflns_threshold_expression >2sigma(I)
_cod_data_source_file ol301670d_si_002.cif
_cod_data_source_block 4b
_cod_depositor_comments
;
The following automatic conversions were performed:

'_symmetry_cell_setting' value 'Monoclinic' changed to 'monoclinic'
according to /home/saulius/struct/CIF-dictionaries/cif_core.dic
dictionary named 'cif_core.dic' version 2.4.2 from 2011-04-26.

Automatic conversion script
Id: cif_fix_values 1891 2012-01-12 08:04:46Z andrius 
;
_cod_original_sg_symbol_H-M P2(1)/n
_cod_database_code 1508319

loop_
_symmetry_equiv_pos_as_xyz
'x, y, z'
'-x+1/2, y+1/2, -z+1/2'
'-x, -y, -z'
'x-1/2, -y-1/2, z-1/2'

loop_
_atom_site_label
_atom_site_type_symbol
_atom_site_fract_x
_atom_site_fract_y
_atom_site_fract_z
_atom_site_U_iso_or_equiv
_atom_site_adp_type
_atom_site_occupancy
_atom_site_symmetry_multiplicity
_atom_site_calc_flag
C1 C 1.10666(14) -0.22694(5) 0.61680(14) 0.0302(3) Uani 1 1 d
C2 C 1.15800(13) -0.20668(5) 0.74837(14) 0.0290(3) Uani 1 1 d
C3 C 1.12482(12) -0.15107(5) 0.77760(12) 0.0236(3) Uani 1 1 d
C4 C 1.03086(11) -0.11738(5) 0.66496(12) 0.0210(2) Uani 1 1 d
C5 C 0.99216(11) -0.06357(5) 0.69690(11) 0.0194(2) Uani 1 1 d
C6 C 0.89247(11) -0.01928(5) 0.61530(11) 0.0188(2) Uani 1 1 d
C7 C 0.78125(11) -0.00751(5) 0.49400(11) 0.0177(2) Uani 1 1 d
C8 C 0.72856(11) 0.05041(5) 0.50715(11) 0.0180(2) Uani 1 1 d
C9 C 0.60420(11) 0.07574(5) 0.39589(11) 0.0180(2) Uani 1 1 d
C10 C 0.60987(12) 0.12914(5) 0.34214(12) 0.0207(2) Uani 1 1 d
C11 C 0.49236(12) 0.15289(5) 0.23924(12) 0.0236(3) Uani 1 1 d
C12 C 0.36552(12) 0.12464(5) 0.18813(12) 0.0238(3) Uani 1 1 d
C13 C 0.23819(13) 0.15105(6) 0.07757(14) 0.0328(3) Uani 1 1 d
C14 C 0.98508(12) -0.13901(5) 0.52878(13) 0.0230(3) Uani 1 1 d
C15 C 1.02128(13) -0.19239(5) 0.50506(14) 0.0271(3) Uani 1 1 d
C16 C 1.05648(11) -0.04260(5) 0.83227(11) 0.0207(2) Uani 1 1 d
C17 C 1.15307(12) -0.07487(5) 0.94063(13) 0.0243(3) Uani 1 1 d
C18 C 1.18381(12) -0.12891(5) 0.91280(13) 0.0267(3) Uani 1 1 d
C19 C 1.00654(11) 0.01558(5) 0.83690(12) 0.0202(2) Uani 1 1 d
C20 C 0.91179(11) 0.02882(5) 0.70794(11) 0.0191(2) Uani 1 1 d
C21 C 0.36019(12) 0.07137(5) 0.24161(12) 0.0236(3) Uani 1 1 d
C22 C 0.47756(11) 0.04675(5) 0.34285(12) 0.0210(2) Uani 1 1 d
C23 C 0.80858(10) 0.07263(4) 0.63395(11) 0.0183(2) Uani 1 1 d
C24 C 0.79924(11) 0.12771(5) 0.69449(11) 0.0180(2) Uani 1 1 d
C25 C 0.92030(11) 0.15443(5) 0.78701(11) 0.0210(2) Uani 1 1 d
C26 C 0.91547(12) 0.20572(5) 0.84841(12) 0.0227(3) Uani 1 1 d
C27 C 0.79014(11) 0.23238(5) 0.82085(11) 0.0206(2) Uani 1 1 d
C28 C 0.66986(12) 0.20652(5) 0.72607(12) 0.0230(3) Uani 1 1 d
C29 C 0.67337(11) 0.15500(5) 0.66488(12) 0.0216(2) Uani 1 1 d
C30 C 0.78385(14) 0.28599(5) 0.89395(14) 0.0268(3) Uani 1 1 d
C31 C 0.71376(11) -0.04106(4) 0.36619(11) 0.0179(2) Uani 1 1 d
C32 C 0.69210(12) -0.01731(5) 0.23901(12) 0.0222(2) Uani 1 1 d
C33 C 0.62819(13) -0.04836(6) 0.11846(13) 0.0283(3) Uani 1 1 d
C34 C 0.58205(13) -0.10319(6) 0.12297(14) 0.0316(3) Uani 1 1 d
C35 C 0.60239(13) -0.12690(6) 0.24821(14) 0.0313(3) Uani 1 1 d
C36 C 0.66775(12) -0.09621(5) 0.36922(13) 0.0242(3) Uani 1 1 d
H10 H 0.6974(13) 0.1500(5) 0.3807(12) 0.022(3) Uiso 1 1 d
H11 H 0.4976(13) 0.1916(6) 0.2022(13) 0.029(3) Uiso 1 1 d
H22 H 0.4712(13) 0.0083(5) 0.3792(12) 0.026(3) Uiso 1 1 d
H18 H 1.2481(14) -0.1526(6) 0.9875(13) 0.029(3) Uiso 1 1 d
H26 H 1.0012(14) 0.2232(5) 0.9162(13) 0.027(3) Uiso 1 1 d
H29 H 0.5859(14) 0.1359(5) 0.6003(13) 0.029(3) Uiso 1 1 d
H28 H 0.5792(14) 0.2263(6) 0.7043(13) 0.035(4) Uiso 1 1 d
H19 H 1.0383(13) 0.0396(5) 0.9235(13) 0.027(3) Uiso 1 1 d
H25 H 1.0111(14) 0.1365(5) 0.8090(12) 0.028(3) Uiso 1 1 d
H36 H 0.6805(14) -0.1120(6) 0.4594(14) 0.032(4) Uiso 1 1 d
H15 H 0.9858(14) -0.2054(6) 0.4098(14) 0.032(4) Uiso 1 1 d
H21 H 0.2738(14) 0.0497(5) 0.2114(13) 0.027(3) Uiso 1 1 d
H14 H 0.9293(13) -0.1151(5) 0.4515(13) 0.025(3) Uiso 1 1 d
H32 H 0.7236(13) 0.0221(5) 0.2351(13) 0.025(3) Uiso 1 1 d
H2 H 1.2210(14) -0.2302(6) 0.8274(13) 0.032(4) Uiso 1 1 d
H17 H 1.1988(13) -0.0591(6) 1.0359(14) 0.029(3) Uiso 1 1 d
H1 H 1.1311(14) -0.2652(6) 0.5973(13) 0.035(4) Uiso 1 1 d
H33 H 0.6145(14) -0.0305(6) 0.0300(15) 0.033(4) Uiso 1 1 d
H13A H 0.2430(15) 0.1945(7) 0.0798(15) 0.047(4) Uiso 1 1 d
H34 H 0.5340(15) -0.1252(6) 0.0378(14) 0.036(4) Uiso 1 1 d
H35 H 0.5737(14) -0.1663(6) 0.2546(14) 0.040(4) Uiso 1 1 d
H13B H 0.1520(16) 0.1390(6) 0.0888(14) 0.043(4) Uiso 1 1 d
H13C H 0.2275(16) 0.1402(7) -0.0186(17) 0.051(5) Uiso 1 1 d
H30A H 0.7121(18) 0.3119(7) 0.8362(16) 0.057(5) Uiso 1 1 d
H30B H 0.7671(19) 0.2781(8) 0.9739(19) 0.072(6) Uiso 1 1 d
H30C H 0.8709(19) 0.3085(7) 0.9263(16) 0.062(5) Uiso 1 1 d

loop_
_atom_site_aniso_label
_atom_site_aniso_U_11
_atom_site_aniso_U_22
_atom_site_aniso_U_33
_atom_site_aniso_U_23
_atom_site_aniso_U_13
_atom_site_aniso_U_12
C1 0.0374(7) 0.0189(6) 0.0442(8) 0.0026(6) 0.0271(6) 0.0022(5)
C2 0.0317(6) 0.0233(6) 0.0381(8) 0.0113(6) 0.0207(6) 0.0067(5)
C3 0.0235(6) 0.0231(6) 0.0292(7) 0.0069(5) 0.0161(5) 0.0020(5)
C4 0.0198(5) 0.0205(6) 0.0262(6) 0.0036(5) 0.0133(5) 0.0002(4)
C5 0.0176(5) 0.0220(5) 0.0199(6) 0.0036(4) 0.0093(4) 0.0006(4)
C6 0.0193(5) 0.0186(5) 0.0200(6) 0.0010(4) 0.0096(5) -0.0002(4)
C7 0.0191(5) 0.0175(5) 0.0182(6) 0.0010(4) 0.0095(4) -0.0017(4)
C8 0.0177(5) 0.0184(5) 0.0184(6) 0.0011(4) 0.0083(4) -0.0004(4)
C9 0.0184(5) 0.0201(5) 0.0147(5) -0.0017(4) 0.0063(4) 0.0008(4)
C10 0.0199(5) 0.0217(5) 0.0195(6) -0.0017(5) 0.0074(5) -0.0015(4)
C11 0.0263(6) 0.0218(6) 0.0203(6) 0.0008(5) 0.0076(5) 0.0032(5)
C12 0.0220(6) 0.0299(6) 0.0160(6) -0.0031(5) 0.0049(5) 0.0059(5)
C13 0.0253(6) 0.0400(8) 0.0233(7) -0.0002(6) 0.0010(5) 0.0111(6)
C14 0.0241(6) 0.0212(6) 0.0264(7) 0.0011(5) 0.0133(5) -0.0005(5)
C15 0.0313(6) 0.0235(6) 0.0326(7) -0.0014(5) 0.0196(6) -0.0022(5)
C16 0.0194(5) 0.0241(6) 0.0202(6) 0.0027(5) 0.0099(5) 0.0018(4)
C17 0.0228(6) 0.0309(6) 0.0196(6) 0.0057(5) 0.0092(5) 0.0041(5)
C18 0.0248(6) 0.0298(6) 0.0270(7) 0.0119(5) 0.0125(5) 0.0073(5)
C19 0.0184(5) 0.0242(6) 0.0180(6) 0.0000(5) 0.0076(4) 0.0008(4)
C20 0.0180(5) 0.0199(5) 0.0207(6) 0.0006(4) 0.0094(5) -0.0005(4)
C21 0.0177(5) 0.0307(6) 0.0196(6) -0.0053(5) 0.0052(4) -0.0018(5)
C22 0.0207(5) 0.0221(6) 0.0197(6) -0.0015(5) 0.0081(5) -0.0022(4)
C23 0.0162(5) 0.0198(5) 0.0184(6) 0.0007(4) 0.0069(4) -0.0007(4)
C24 0.0197(5) 0.0183(5) 0.0157(6) 0.0006(4) 0.0071(4) 0.0003(4)
C25 0.0181(5) 0.0230(6) 0.0183(6) 0.0004(5) 0.0043(4) 0.0018(4)
C26 0.0216(5) 0.0230(6) 0.0192(6) -0.0016(5) 0.0046(5) -0.0018(5)
C27 0.0261(6) 0.0195(5) 0.0176(6) 0.0016(4) 0.0106(5) 0.0008(4)
C28 0.0211(5) 0.0240(6) 0.0247(6) 0.0006(5) 0.0106(5) 0.0028(5)
C29 0.0185(5) 0.0233(6) 0.0219(6) -0.0019(5) 0.0075(5) -0.0012(4)
C30 0.0333(7) 0.0230(6) 0.0262(7) -0.0035(5) 0.0147(6) 0.0010(5)
C31 0.0166(5) 0.0189(5) 0.0182(6) -0.0008(4) 0.0074(4) 0.0001(4)
C32 0.0237(6) 0.0223(6) 0.0220(6) 0.0004(5) 0.0111(5) 0.0007(5)
C33 0.0292(6) 0.0359(7) 0.0195(7) -0.0008(6) 0.0103(5) 0.0047(5)
C34 0.0277(6) 0.0388(7) 0.0279(7) -0.0159(6) 0.0114(5) -0.0064(6)
C35 0.0355(7) 0.0253(6) 0.0396(8) -0.0117(6) 0.0224(6) -0.0114(5)
C36 0.0293(6) 0.0209(6) 0.0264(7) -0.0009(5) 0.0156(5) -0.0035(5)

loop_
_atom_type_symbol
_atom_type_description
_atom_type_scat_dispersion_real
_atom_type_scat_dispersion_imag
_atom_type_scat_source
C C 0.0033 0.0016 'International Tables Vol C Tables 4.2.6.8 and 6.1.1.4'
H H 0.0000 0.0000 'International Tables Vol C Tables 4.2.6.8 and 6.1.1.4'

loop_
_geom_angle_atom_site_label_1
_geom_angle_atom_site_label_2
_geom_angle_atom_site_label_3
_geom_angle
C2 C1 C15 120.27(12)
C2 C1 H1 120.9(8)
C15 C1 H1 118.8(8)
C1 C2 C3 121.37(12)
C1 C2 H2 120.8(8)
C3 C2 H2 117.8(8)
C18 C3 C2 121.41(11)
C18 C3 C4 120.29(11)
C2 C3 C4 118.29(11)
C5 C4 C14 124.01(10)
C5 C4 C3 117.57(10)
C14 C4 C3 118.40(10)
C16 C5 C4 119.89(10)
C16 C5 C6 105.90(9)
C4 C5 C6 134.21(10)
C7 C6 C20 107.60(9)
C7 C6 C5 145.15(10)
C20 C6 C5 106.73(9)
C6 C7 C31 131.11(10)
C6 C7 C8 107.70(9)
C31 C7 C8 121.18(9)
C23 C8 C9 127.85(10)
C23 C8 C7 109.88(9)
C9 C8 C7 122.23(9)
C10 C9 C22 118.43(10)
C10 C9 C8 120.88(9)
C22 C9 C8 120.69(10)
C11 C10 C9 120.49(10)
C11 C10 H10 120.8(7)
C9 C10 H10 118.7(7)
C10 C11 C12 121.23(11)
C10 C11 H11 119.7(7)
C12 C11 H11 119.0(7)
C21 C12 C11 118.18(10)
C21 C12 C13 120.97(11)
C11 C12 C13 120.85(11)
C12 C13 H13A 112.0(8)
C12 C13 H13B 110.6(8)
H13A C13 H13B 108.4(12)
C12 C13 H13C 111.4(9)
H13A C13 H13C 104.8(12)
H13B C13 H13C 109.4(12)
C15 C14 C4 121.22(11)
C15 C14 H14 119.7(7)
C4 C14 H14 119.1(7)
C14 C15 C1 120.21(12)
C14 C15 H15 117.9(8)
C1 C15 H15 121.9(8)
C5 C16 C17 121.83(11)
C5 C16 C19 109.62(9)
C17 C16 C19 128.55(11)
C18 C17 C16 118.74(11)
C18 C17 H17 120.5(8)
C16 C17 H17 120.8(8)
C17 C18 C3 121.35(11)
C17 C18 H18 120.0(8)
C3 C18 H18 118.6(8)
C20 C19 C16 107.62(10)
C20 C19 H19 128.1(7)
C16 C19 H19 124.3(7)
C19 C20 C6 109.94(10)
C19 C20 C23 140.63(11)
C6 C20 C23 108.77(9)
C22 C21 C12 121.11(11)
C22 C21 H21 116.8(7)
C12 C21 H21 122.1(7)
C21 C22 C9 120.55(11)
C21 C22 H22 119.6(7)
C9 C22 H22 119.8(7)
C8 C23 C20 105.97(9)
C8 C23 C24 130.17(10)
C20 C23 C24 123.85(9)
C25 C24 C29 117.58(10)
C25 C24 C23 119.49(9)
C29 C24 C23 122.93(10)
C26 C25 C24 121.17(10)
C26 C25 H25 119.3(7)
C24 C25 H25 119.5(7)
C25 C26 C27 121.27(11)
C25 C26 H26 120.2(8)
C27 C26 H26 118.4(8)
C26 C27 C28 117.57(10)
C26 C27 C30 121.41(10)
C28 C27 C30 120.99(10)
C29 C28 C27 121.62(10)
C29 C28 H28 120.7(8)
C27 C28 H28 117.7(8)
C28 C29 C24 120.76(10)
C28 C29 H29 121.0(7)
C24 C29 H29 118.3(7)
C27 C30 H30A 113.3(9)
C27 C30 H30B 111.6(12)
H30A C30 H30B 106.9(15)
C27 C30 H30C 112.7(10)
H30A C30 H30C 104.8(13)
H30B C30 H30C 107.1(14)
C36 C31 C32 118.82(11)
C36 C31 C7 121.04(10)
C32 C31 C7 120.12(10)
C33 C32 C31 120.53(11)
C33 C32 H32 119.7(7)
C31 C32 H32 119.7(7)
C32 C33 C34 119.99(12)
C32 C33 H33 118.7(8)
C34 C33 H33 121.3(8)
C35 C34 C33 119.84(12)
C35 C34 H34 119.4(8)
C33 C34 H34 120.7(8)
C34 C35 C36 120.32(12)
C34 C35 H35 121.4(8)
C36 C35 H35 118.3(8)
C35 C36 C31 120.47(12)
C35 C36 H36 121.4(8)
C31 C36 H36 118.1(8)

loop_
_geom_bond_atom_site_label_1
_geom_bond_atom_site_label_2
_geom_bond_distance
C1 C2 1.3614(18)
C1 C15 1.4126(18)
C1 H1 0.984(14)
C2 C3 1.4261(16)
C2 H2 0.995(13)
C3 C18 1.4095(18)
C3 C4 1.4354(16)
C4 C5 1.4194(15)
C4 C14 1.4198(17)
C5 C16 1.4026(16)
C5 C6 1.4810(15)
C6 C7 1.3639(15)
C6 C20 1.4610(15)
C7 C31 1.4749(15)
C7 C8 1.5053(15)
C8 C23 1.3631(15)
C8 C9 1.4804(14)
C9 C10 1.3952(15)
C9 C22 1.4018(15)
C10 C11 1.3872(16)
C10 H10 0.978(13)
C11 C12 1.3954(17)
C11 H11 1.006(13)
C12 C21 1.3905(17)
C12 C13 1.5055(16)
C13 H13A 1.025(16)
C13 H13B 1.018(16)
C13 H13C 1.019(17)
C14 C15 1.3706(16)
C14 H14 0.968(13)
C15 H15 0.973(14)
C16 C17 1.4029(16)
C16 C19 1.4793(15)
C17 C18 1.3785(17)
C17 H17 0.996(13)
C18 H18 0.977(13)
C19 C20 1.3553(15)
C19 H19 1.013(13)
C20 C23 1.4712(14)
C21 C22 1.3877(15)
C21 H21 0.981(13)
C22 H22 1.000(13)
C23 C24 1.4724(15)
C24 C25 1.3996(15)
C24 C29 1.3998(15)
C25 C26 1.3867(16)
C25 H25 0.991(14)
C26 C27 1.3921(16)
C26 H26 0.985(13)
C27 C28 1.3934(16)
C27 C30 1.5020(16)
C28 C29 1.3871(16)
C28 H28 1.008(14)
C29 H29 1.003(13)
C30 H30A 0.969(17)
C30 H30B 0.96(2)
C30 H30C 0.996(18)
C31 C36 1.3942(15)
C31 C32 1.3967(16)
C32 C33 1.3839(17)
C32 H32 0.995(13)
C33 C34 1.3906(19)
C33 H33 0.988(14)
C34 C35 1.3811(19)
C34 H34 0.983(14)
C35 C36 1.3846(17)
C35 H35 0.990(15)
C36 H36 0.989(14)

loop_
_geom_torsion_atom_site_label_1
_geom_torsion_atom_site_label_2
_geom_torsion_atom_site_label_3
_geom_torsion_atom_site_label_4
_geom_torsion
C15 C1 C2 C3 1.57(18)
C1 C2 C3 C18 -176.51(11)
C1 C2 C3 C4 2.45(17)
C18 C3 C4 C5 -4.89(15)
C2 C3 C4 C5 176.14(10)
C18 C3 C4 C14 173.56(10)
C2 C3 C4 C14 -5.41(15)
C14 C4 C5 C16 -171.64(10)
C3 C4 C5 C16 6.72(15)
C14 C4 C5 C6 7.44(19)
C3 C4 C5 C6 -174.21(11)
C16 C5 C6 C7 -165.41(15)
C4 C5 C6 C7 15.4(2)
C16 C5 C6 C20 4.40(11)
C4 C5 C6 C20 -174.77(11)
C20 C6 C7 C31 -178.57(10)
C5 C6 C7 C31 -8.8(2)
C20 C6 C7 C8 1.17(11)
C5 C6 C7 C8 170.94(15)
C6 C7 C8 C23 0.61(12)
C31 C7 C8 C23 -179.63(9)
C6 C7 C8 C9 -177.35(9)
C31 C7 C8 C9 2.41(15)
C23 C8 C9 C10 56.96(16)
C7 C8 C9 C10 -125.47(11)
C23 C8 C9 C22 -122.51(13)
C7 C8 C9 C22 55.06(14)
C22 C9 C10 C11 0.40(16)
C8 C9 C10 C11 -179.09(10)
C9 C10 C11 C12 0.88(18)
C10 C11 C12 C21 -1.02(17)
C10 C11 C12 C13 179.31(11)
C5 C4 C14 C15 -177.09(11)
C3 C4 C14 C15 4.56(16)
C4 C14 C15 C1 -0.57(17)
C2 C1 C15 C14 -2.58(18)
C4 C5 C16 C17 -4.03(16)
C6 C5 C16 C17 176.66(10)
C4 C5 C16 C19 175.69(9)
C6 C5 C16 C19 -3.62(12)
C5 C16 C17 C18 -0.81(17)
C19 C16 C17 C18 179.53(11)
C16 C17 C18 C3 2.72(17)
C2 C3 C18 C17 179.12(11)
C4 C3 C18 C17 0.18(17)
C5 C16 C19 C20 1.45(12)
C17 C16 C19 C20 -178.86(11)
C16 C19 C20 C6 1.46(12)
C16 C19 C20 C23 170.53(13)
C7 C6 C20 C19 170.24(9)
C5 C6 C20 C19 -3.67(12)
C7 C6 C20 C23 -2.46(12)
C5 C6 C20 C23 -176.38(8)
C11 C12 C21 C22 -0.11(17)
C13 C12 C21 C22 179.56(11)
C12 C21 C22 C9 1.39(17)
C10 C9 C22 C21 -1.51(16)
C8 C9 C22 C21 177.97(10)
C9 C8 C23 C20 175.74(10)
C7 C8 C23 C20 -2.07(12)
C9 C8 C23 C24 -2.75(19)
C7 C8 C23 C24 179.44(10)
C19 C20 C23 C8 -166.36(14)
C6 C20 C23 C8 2.80(12)
C19 C20 C23 C24 12.3(2)
C6 C20 C23 C24 -178.59(9)
C8 C23 C24 C25 -147.07(12)
C20 C23 C24 C25 34.68(15)
C8 C23 C24 C29 33.55(18)
C20 C23 C24 C29 -144.70(11)
C29 C24 C25 C26 0.81(16)
C23 C24 C25 C26 -178.60(10)
C24 C25 C26 C27 0.31(17)
C25 C26 C27 C28 -1.90(17)
C25 C26 C27 C30 176.03(10)
C26 C27 C28 C29 2.43(17)
C30 C27 C28 C29 -175.51(11)
C27 C28 C29 C24 -1.37(17)
C25 C24 C29 C28 -0.29(17)
C23 C24 C29 C28 179.10(10)
C6 C7 C31 C36 54.20(17)
C8 C7 C31 C36 -125.51(11)
C6 C7 C31 C32 -127.28(13)
C8 C7 C31 C32 53.02(14)
C36 C31 C32 C33 -1.10(16)
C7 C31 C32 C33 -179.65(10)
C31 C32 C33 C34 1.51(18)
C32 C33 C34 C35 -1.16(19)
C33 C34 C35 C36 0.40(19)
C34 C35 C36 C31 0.01(19)
C32 C31 C36 C35 0.33(17)
C7 C31 C36 C35 178.88(11)

loop_
_cod_related_entry_id
_cod_related_entry_code
_cod_related_entry_database
1 30651982 ChemSpider
